data_9004263
loop_
_publ_author_name
'Burns, P. C.'
'Hawthorne, F. C.'

_publ_section_title
;
 Hydrogen bonding in meyerhofferite: An X-ray and structure energy study
 from Mount Blanco, Death Valley, California
;
_journal_name_full 'The Canadian Mineralogist'
_journal_page_first 305
_journal_page_last 312
_journal_volume 31
_journal_year 1993
_chemical_compound_source 'Mount Blanco, Death Valley, California, USA'
_chemical_formula_sum 'B3 Ca H7 O9'
_chemical_name_mineral Meyerhofferite
_space_group_IT_number 2
_symmetry_space_group_name_Hall '-P 1'
_symmetry_space_group_name_H-M 'P -1'
_cell_angle_alpha 90.81
_cell_angle_beta 101.97
_cell_angle_gamma 86.76
_cell_formula_units_Z 2
_cell_length_a 6.632
_cell_length_b 8.337
_cell_length_c 6.4748
_cell_volume 349.653
_database_code_amcsd 0005296
_exptl_crystal_density_diffrn 2.123
_cod_original_formula_sum 'Ca B3 O9 H7'
_cod_database_code 9004263

loop_
_space_group_symop_operation_xyz
x,y,z
-x,-y,-z

loop_
_atom_site_aniso_label
_atom_site_aniso_U_11
_atom_site_aniso_U_22
_atom_site_aniso_U_33
_atom_site_aniso_U_12
_atom_site_aniso_U_13
_atom_site_aniso_U_23
Ca 0.01180 0.01130 0.00910 -0.00130 0.00270 0.00030
B1 0.01140 0.01210 0.01000 -0.00240 0.00160 -0.00110
B2 0.00810 0.01190 0.00960 -0.00030 0.00350 -0.00020
B3 0.00840 0.01090 0.00930 -0.00030 0.00300 -0.00020
O1 0.00950 0.01830 0.01350 -0.00280 0.00300 -0.00490
O-h2 0.01170 0.01910 0.01590 -0.00510 0.00250 -0.00500
O3 0.00970 0.01860 0.00980 -0.00430 0.00290 -0.00300
O-h4 0.01260 0.01240 0.02140 0.00280 0.00820 0.00210
O5 0.00730 0.01290 0.00960 0.00030 0.00250 -0.00200
O-h6 0.00880 0.01510 0.01270 -0.00280 0.00370 0.00080
OW7 0.01740 0.01530 0.01570 -0.00050 0.00360 -0.00050
O-h8 0.01680 0.01450 0.01510 0.00610 0.00690 0.00240
O-h9 0.01240 0.01600 0.01170 -0.00150 0.00530 0.00050

loop_
_atom_site_label
_atom_site_fract_x
_atom_site_fract_y
_atom_site_fract_z
_atom_site_U_iso_or_equiv
_atom_site_type_symbol
_atom_site_attached_hydrogens
Ca 0.01073 0.37602 0.24440 0.01060 Ca 0
B1 0.31680 0.79740 0.48550 0.01120 B 0
B2 0.28790 0.63230 0.16540 0.00960 B 0
B3 0.03930 0.26520 0.69920 0.00940 B 0
O1 0.40420 0.73580 0.32740 0.01370 O 0
O-h2 0.42240 0.88740 0.64830 0.01550 O 0
O3 0.11500 0.77760 0.49250 0.01250 O 0
O-h4 0.33630 0.46170 0.20590 0.01490 O 0
O5 0.06170 0.65190 0.14810 0.00990 O 0
O-h6 0.16940 0.37990 0.61860 0.01190 O 0
OW7 0.15210 0.10710 0.21120 0.01610 O 0
O-h8 0.15400 0.12230 0.79890 0.01520 O 0
O-h9 0.33150 0.67110 0.95640 0.01290 O 0
H1 0.56300 0.90100 0.64200 0.02000 H 0
H2 0.45300 0.42900 0.14800 0.02000 H 0
H3 0.31300 0.35200 0.64200 0.02000 H 0
H4 0.25300 0.06500 0.73300 0.02000 H 0
H5 0.37300 0.77900 0.95100 0.02000 H 0
H6 0.05200 0.03200 0.22700 0.02000 H 0
H7 0.16400 0.10400 0.06600 0.02000 H 0

loop_
_cod_changelog_entry_id
_cod_changelog_entry_author
_cod_changelog_entry_date
_cod_changelog_entry_text
1
;cod-tools version 3.8.0
Id: cif_guess_AMCSD_atom_types 9574 2023-05-10 09:00:05Z saulius
;
2023-05-10T18:48:49+03:00
;Derived atom types and hydrogen counts
from atom names that follow the AMCSD naming convention
(Wat == water, O-H == hydroxyl).
;
2
;cod-tools version 3.10.1
Id: cif_fix_AMCSD_aniso_labels 10200 2024-08-01 14:09:44Z saulius
;
2024-08-02T12:20:32+03:00
;Changed the following '_atom_site_aniso_label' values:
'Oh2' -> 'O-h2'
'Oh4' -> 'O-h4'
'Oh6' -> 'O-h6'
'Oh8' -> 'O-h8'
'Oh9' -> 'O-h9'
;

loop_
_cod_related_entry_id
_cod_related_entry_database
_cod_related_entry_code
1 AMCSD 0005296
